data_7715723
loop_
_publ_author_name
'Dan, Wenyan'
'Chen, Zhenxia'
'Ling, Yun'
'Jia, Yu'
'Yang, Yongtai'
'Liu, Xiaofeng'
'Deng, Mingli'

_publ_section_title
;
 Discovery of two predictable (3,18)-connected topologies based on
 Wells-Dawson type cages for the design of porous metal
 phosphonocarboxylate frameworks.
;
_journal_issue 18
_journal_name_full 'Dalton transactions (Cambridge, England : 2003)'
_journal_page_first 7734
_journal_page_last 7741
_journal_paper_doi 10.1039/d4dt00590b
_journal_volume 53
_journal_year 2024
_chemical_formula_moiety 'C84 H56 Co12 O50 P6, 10(H2 O)'
_chemical_formula_sum 'C84 H76 Co12 O60 P6'
_chemical_formula_weight 2938.42
_space_group_crystal_system trigonal
_space_group_IT_number 148
_space_group_name_Hall '-R 3'
_space_group_name_H-M_alt 'R -3 :H'
_atom_sites_solution_hydrogens mixed
_atom_sites_solution_primary direct
_audit_creation_date 2024-04-02
_audit_creation_method
;
Olex2 1.5
(compiled 2021.08.20 svn.r13c46975 for OlexSys, GUI svn.r6396)
;
_audit_update_record
;
2024-04-03 deposited with the CCDC.	2024-04-11 downloaded from the CCDC.
;
_cell_angle_alpha 90
_cell_angle_beta 90
_cell_angle_gamma 120
_cell_formula_units_Z 3
_cell_length_a 17.070(5)
_cell_length_b 17.070(5)
_cell_length_c 39.806(11)
_cell_measurement_reflns_used 3319
_cell_measurement_temperature 296.15
_cell_measurement_theta_max 21.680
_cell_measurement_theta_min 2.386
_cell_volume 10045(5)
_computing_cell_refinement 'SAINT v7.68A (Bruker, 2009)'
_computing_data_reduction 'SAINT v7.68A (Bruker, 2009)'
_computing_molecular_graphics 'Olex2 1.5 (Dolomanov et al., 2009)'
_computing_publication_material 'Olex2 1.5 (Dolomanov et al., 2009)'
_computing_structure_refinement 'XL  (Sheldrick, 2008)'
_computing_structure_solution 'XS  (Sheldrick, 2008)'
_diffrn_ambient_temperature 296.15
_diffrn_measured_fraction_theta_full 0.997
_diffrn_measured_fraction_theta_max 0.997
_diffrn_measurement_device_type 'Bruker APEX-II CCD'
_diffrn_measurement_method '\f and \w scans'
_diffrn_radiation_monochromator graphite
_diffrn_radiation_type MoK\a
_diffrn_radiation_wavelength 0.71073
_diffrn_reflns_av_R_equivalents 0.1212
_diffrn_reflns_av_unetI/netI 0.0998
_diffrn_reflns_Laue_measured_fraction_full 0.997
_diffrn_reflns_Laue_measured_fraction_max 0.997
_diffrn_reflns_limit_h_max 20
_diffrn_reflns_limit_h_min -20
_diffrn_reflns_limit_k_max 20
_diffrn_reflns_limit_k_min -20
_diffrn_reflns_limit_l_max 29
_diffrn_reflns_limit_l_min -47
_diffrn_reflns_number 19924
_diffrn_reflns_point_group_measured_fraction_full 0.997
_diffrn_reflns_point_group_measured_fraction_max 0.997
_diffrn_reflns_theta_full 25.006
_diffrn_reflns_theta_max 25.006
_diffrn_reflns_theta_min 1.469
_diffrn_source_current 30.0
_diffrn_source_power 1.5
_diffrn_source_voltage 50.0
_diffrn_standards_number 0
_exptl_absorpt_coefficient_mu 1.599
_exptl_absorpt_correction_T_max 0.7456
_exptl_absorpt_correction_T_min 0.6093
_exptl_absorpt_correction_type multi-scan
_exptl_absorpt_process_details
;
SADABS-2008/1 (Bruker,2008) was used for absorption correction.
wR2(int) was 0.0708 before and 0.0510 after correction.
The Ratio of minimum to maximum transmission is 0.8172.
The \l/2 correction factor is 0.0015.
;
_exptl_crystal_colour violet
_exptl_crystal_colour_primary violet
_exptl_crystal_density_diffrn 1.457
_exptl_crystal_description block
_exptl_crystal_F_000 4422
_exptl_crystal_size_max 0.23
_exptl_crystal_size_mid 0.16
_exptl_crystal_size_min 0.13
_refine_diff_density_max 1.122
_refine_diff_density_min -1.379
_refine_diff_density_rms 0.323
_refine_ls_extinction_method none
_refine_ls_goodness_of_fit_ref 1.161
_refine_ls_hydrogen_treatment constr
_refine_ls_matrix_type full
_refine_ls_number_parameters 299
_refine_ls_number_reflns 3941
_refine_ls_number_restraints 238
_refine_ls_restrained_S_all 1.150
_refine_ls_R_factor_all 0.1889
_refine_ls_R_factor_gt 0.1053
_refine_ls_shift/su_max 0.000
_refine_ls_shift/su_mean 0.000
_refine_ls_structure_factor_coef Fsqd
_refine_ls_weighting_details 'w=1/[\s^2^(Fo^2^)+(0.2000P)^2^] where P=(Fo^2^+2Fc^2^)/3'
_refine_ls_weighting_scheme calc
_refine_ls_wR_factor_gt 0.2877
_refine_ls_wR_factor_ref 0.3460
_reflns_Friedel_coverage 0.000
_reflns_number_gt 2090
_reflns_number_total 3941
_reflns_threshold_expression 'I > 2\s(I)'
_cod_data_source_file d4dt00590b2.cif
_cod_data_source_block mo_50104b_0m_a
_cod_depositor_comments 'Adding full bibliography for 7715722--7715727.cif.'
_cod_original_cell_volume 10045(6)
_cod_original_sg_symbol_H-M 'R -3'
_cod_database_code 7715723
_shelx_shelxl_version_number 2019/1
_shelx_space_group_comment
;
The symmetry employed for this shelxl refinement is uniquely defined
by the following loop, which should always be used as a source of
symmetry information in preference to the above space-group names.
They are only intended as comments.
;
_shelx_estimated_absorpt_t_max 0.819
_shelx_estimated_absorpt_t_min 0.710
_olex2_refinement_description
;
1. Fixed Uiso
 At 1.2 times of:
  All C(H) groups
 At 1.5 times of:
  All O(H) groups, All O(H,H) groups
2. Restrained distances
 Co1-O1 = Co1A-O1
 2 with sigma of 0.01
 C4-C3A \\sim C3A-C2A \\sim C2A-C1A \\sim C6A-C1A \\sim C6A-C5A \\sim C5A-C4
\\sim C4-C3 \\sim C3-C2 \\sim C2-
 C1 \\sim C6-C1 \\sim C6-C5 \\sim C5-C4
 with sigma of 0.02
 P1-C1A \\sim P1-C1
 with sigma of 0.02
 Co1-O1 \\sim Co1A-O1
 with sigma of 0.02
3. Restrained planarity
 C3, C2, C1, C6, C5, C4
 with sigma of 0.01
 C1A, C2A, C3A, C4, C5A, C6A
 with sigma of 0.01
4. Uiso/Uaniso restraints and constraints
C1 \\sim C2 \\sim C3 \\sim C4 \\sim C5 \\sim C6 \\sim C3A \\sim C2A \\sim C1A
\\sim C6A \\sim C5A: within 2A with sigma of 0.02 and sigma for terminal atoms
of 0.04 within 2A
Uanis(O13) \\sim Ueq: with sigma of 0.01 and sigma for terminal atoms of 0.02
Uanis(Co1A) \\sim Ueq: with sigma of 0.01 and sigma for terminal atoms of 0.02
5. Others
 Sof(C5A)=Sof(H5A)=Sof(C6A)=Sof(H6A)=Sof(C1A)=Sof(C2A)=Sof(H2A)=Sof(C3A)=
 Sof(H3A)=1-FVAR(1)
 Sof(C1)=Sof(C2)=Sof(H2)=Sof(C3)=Sof(H3)=Sof(C5)=Sof(H5)=Sof(C6)=Sof(H6)=FVAR(1)
 Sof(Co1A)=1-FVAR(2)
 Sof(Co1)=FVAR(2)
 Fixed Sof: O12(0.5) H12A(0.5) H12B(0.5) O11(0.5) H11A(0.5) H11B(0.5)
 H10A(0.16667) H10B(0.16667) O13(0.25) H13A(0.25) H13B(0.25) O14(0.25)
 H14A(0.25) H14B(0.25)
6.a Riding coordinates:
 O9(H9A,H9B), O12(H12A,H12B), O11(H11A,H11B), O10(H10A,H10B), O13(H13A,H13B),
 O14(H14A,H14B)
6.b Ternary CH refined with riding coordinates:
 O8(H8)
6.c Aromatic/amide H refined with riding coordinates:
 C2(H2), C3(H3), C5A(H5A), C6A(H6A), C2A(H2A), C3A(H3A), C5(H5), C6(H6),
 C10(H10), C8(H8A), C12(H12)
6.d Fitted hexagon refined as free rotating group:
 C4(C5A,C6A,C1A,C2A,C3A), C11(C10,C9,C8,C7,C12)
;
_olex2_submission_special_instructions 'No special instructions were received'

loop_
_space_group_symop_operation_xyz
'x, y, z'
'-y, x-y, z'
'-x+y, -x, z'
'x+2/3, y+1/3, z+1/3'
'-y+2/3, x-y+1/3, z+1/3'
'-x+y+2/3, -x+1/3, z+1/3'
'x+1/3, y+2/3, z+2/3'
'-y+1/3, x-y+2/3, z+2/3'
'-x+y+1/3, -x+2/3, z+2/3'
'-x, -y, -z'
'y, -x+y, -z'
'x-y, x, -z'
'-x+2/3, -y+1/3, -z+1/3'
'y+2/3, -x+y+1/3, -z+1/3'
'x-y+2/3, x+1/3, -z+1/3'
'-x+1/3, -y+2/3, -z+2/3'
'y+1/3, -x+y+2/3, -z+2/3'
'x-y+1/3, x+2/3, -z+2/3'

loop_
_atom_site_label
_atom_site_type_symbol
_atom_site_fract_x
_atom_site_fract_y
_atom_site_fract_z
_atom_site_U_iso_or_equiv
_atom_site_adp_type
_atom_site_occupancy
_atom_site_site_symmetry_order
_atom_site_calc_flag
_atom_site_refinement_flags_posn
_atom_site_refinement_flags_adp
_atom_site_refinement_flags_occupancy
_atom_site_disorder_assembly
_atom_site_disorder_group
Co1 Co 0.7854(2) 0.80953(16) 0.53197(5) 0.0769(11) Uani 0.867(11) 1 d D . P A 1
Co2 Co 0.45235(8) 0.66897(9) 0.26712(4) 0.0522(5) Uani 1 1 d . . . . .
P1 P 0.82550(17) 0.82492(17) 0.45221(7) 0.0539(8) Uani 1 1 d D . . . .
O1 O 0.8285(6) 0.8082(6) 0.48715(17) 0.087(3) Uani 1 1 d D . . . .
O5 O 0.2610(6) 0.5077(6) 0.3095(2) 0.086(3) Uani 1 1 d . . . . .
O6 O 0.2282(6) 0.2419(5) 0.3933(2) 0.080(2) Uani 1 1 d . . . . .
O7 O 0.2767(6) 0.3018(6) 0.4421(3) 0.090(3) Uani 1 1 d . . . . .
O8 O 0.333333 0.666667 0.2591(3) 0.056(3) Uani 1 3 d S T P . .
H8 H 0.333333 0.666667 0.234435 0.084 Uiso 1 3 calc R U P . .
O9 O 0.6546(9) 0.7793(9) 0.5183(4) 0.151(5) Uani 1 1 d . . . . .
H9A H 0.625697 0.770637 0.500018 0.227 Uiso 1 1 d R U . A .
H9B H 0.625037 0.764127 0.536618 0.227 Uiso 1 1 d R U . . .
O2 O 0.8335(4) 0.9144(4) 0.44341(18) 0.0560(17) Uani 1 1 d . . . . .
O3 O 0.9027(5) 0.8154(5) 0.4380(2) 0.066(2) Uani 1 1 d . . . . .
O4 O 0.4001(7) 0.5630(7) 0.2980(3) 0.108(3) Uani 1 1 d . . . . .
C1 C 0.7206(8) 0.7395(8) 0.4355(3) 0.060(4) Uani 0.726(17) 1 d D U P B 1
C2 C 0.6831(10) 0.7621(10) 0.4086(4) 0.082(5) Uani 0.726(17) 1 d D U P B 1
H2 H 0.713002 0.820350 0.399767 0.098 Uiso 0.726(17) 1 calc R U P B 1
C3 C 0.6003(9) 0.6965(8) 0.3950(4) 0.088(5) Uani 0.726(17) 1 d D U P B 1
H3 H 0.575424 0.711516 0.377038 0.105 Uiso 0.726(17) 1 calc R U P B 1
C4 C 0.5552(6) 0.6098(6) 0.4079(3) 0.083(4) Uani 1 1 d DG U . . .
C5A C 0.6221(13) 0.5876(14) 0.4137(9) 0.104(8) Uani 0.274(17) 1 d DG U P B 2
H5A H 0.610471 0.529065 0.409649 0.125 Uiso 0.274(17) 1 calc R U P B 2
C6A C 0.7064(12) 0.653(2) 0.4256(11) 0.097(8) Uani 0.274(17) 1 d DG U P B 2
H6A H 0.751186 0.638062 0.429435 0.116 Uiso 0.274(17) 1 calc R U P B 2
C1A C 0.7239(13) 0.7404(18) 0.4316(8) 0.081(8) Uani 0.274(17) 1 d DG U P B 2
C2A C 0.657(2) 0.7626(11) 0.4258(10) 0.085(7) Uani 0.274(17) 1 d DG U P B 2
H2A H 0.668644 0.821080 0.429852 0.102 Uiso 0.274(17) 1 calc R U P B 2
C3A C 0.5727(15) 0.6972(10) 0.4139(9) 0.084(8) Uani 0.274(17) 1 d DG U P B 2
H3A H 0.527928 0.712084 0.410067 0.101 Uiso 0.274(17) 1 calc R U P B 2
C5 C 0.5951(10) 0.5907(11) 0.4345(4) 0.125(7) Uani 0.726(17) 1 d D U P B 1
H5 H 0.565272 0.532396 0.443317 0.150 Uiso 0.726(17) 1 calc R U P B 1
C6 C 0.6766(10) 0.6529(9) 0.4488(5) 0.103(6) Uani 0.726(17) 1 d D U P B 1
H6 H 0.701028 0.637139 0.466672 0.124 Uiso 0.726(17) 1 calc R U P B 1
C11 C 0.3292(4) 0.3952(4) 0.39553(18) 0.068(3) Uani 1 1 d G . . . .
C10 C 0.3022(4) 0.4142(4) 0.36512(18) 0.065(3) Uani 1 1 d G . . . .
H10 H 0.247415 0.372058 0.355534 0.077 Uiso 1 1 calc R U . . .
C9 C 0.3571(4) 0.4961(5) 0.34906(17) 0.073(3) Uani 1 1 d G . . . .
C8 C 0.4390(4) 0.5590(4) 0.3634(2) 0.085(4) Uani 1 1 d G . . . .
H8A H 0.475671 0.613840 0.352644 0.102 Uiso 1 1 calc R U . . .
C7 C 0.4660(4) 0.5400(4) 0.3938(2) 0.081(4) Uani 1 1 d G . . . .
C12 C 0.4111(5) 0.4581(5) 0.40986(17) 0.082(4) Uani 1 1 d G . . . .
H12 H 0.429229 0.445395 0.430200 0.098 Uiso 1 1 calc R U . . .
C13 C 0.3333(8) 0.5251(7) 0.3173(4) 0.072(4) Uani 1 1 d . . . . .
C14 C 0.2758(8) 0.3063(9) 0.4105(4) 0.072(3) Uani 1 1 d . . . . .
Co1A Co 0.8428(19) 0.8500(19) 0.5333(3) 0.105(8) Uani 0.133(11) 1 d D U P A 2
O12 O 0.8178(15) 0.6330(11) 0.3697(6) 0.124(8) Uani 0.5 1 d . . P C 1
H12A H 0.813229 0.664502 0.385230 0.185 Uiso 0.5 1 d R U P C 1
H12B H 0.874409 0.657222 0.366240 0.185 Uiso 0.5 1 d R U P C 1
O11 O 0.5622(14) 0.834(2) 0.4795(6) 0.174(14) Uani 0.5 1 d . . P D 1
H11A H 0.563277 0.862116 0.461730 0.261 Uiso 0.5 1 d R U P D 1
H11B H 0.616888 0.846456 0.477600 0.261 Uiso 0.5 1 d R U P D 1
O10 O 1.000000 1.000000 0.500000 0.191(17) Uani 1 6 d S T P . .
H10A H 1.018280 1.012170 0.479790 0.286 Uiso 0.1667 1 d R U P . .
H10B H 0.942650 0.970760 0.498470 0.286 Uiso 0.1667 1 d R U P . .
O13 O 0.633(3) 0.384(2) 0.3555(10) 0.101(11) Uani 0.25 1 d . U P E 1
H13A H 0.653006 0.435641 0.346720 0.152 Uiso 0.25 1 d R U P E 1
H13B H 0.604116 0.380221 0.373370 0.152 Uiso 0.25 1 d R U P E 1
O14 O 0.812(3) 0.538(3) 0.4266(9) 0.108(13) Uani 0.25 1 d . . P F 1
H14A H 0.759628 0.503271 0.434587 0.162 Uiso 0.25 1 d R U P F 1
H14B H 0.848119 0.537011 0.440897 0.162 Uiso 0.25 1 d R U P F 1

loop_
_atom_site_aniso_label
_atom_site_aniso_U_11
_atom_site_aniso_U_22
_atom_site_aniso_U_33
_atom_site_aniso_U_23
_atom_site_aniso_U_13
_atom_site_aniso_U_12
Co1 0.078(2) 0.0608(14) 0.0617(14) 0.0038(9) -0.0091(10) 0.0123(14)
Co2 0.0408(8) 0.0470(8) 0.0691(10) -0.0021(6) -0.0008(6) 0.0222(6)
P1 0.0430(14) 0.0477(15) 0.0651(19) -0.0052(12) -0.0040(12) 0.0183(12)
O1 0.109(7) 0.076(6) 0.087(7) -0.010(5) -0.023(5) 0.055(5)
O5 0.075(6) 0.091(6) 0.084(6) 0.031(5) -0.001(5) 0.035(5)
O6 0.077(5) 0.053(5) 0.084(6) 0.016(4) 0.001(5) 0.014(4)
O7 0.071(5) 0.069(5) 0.091(7) 0.023(5) -0.023(5) 0.005(4)
O8 0.036(4) 0.036(4) 0.094(9) 0.000 0.000 0.0182(18)
O9 0.115(9) 0.155(12) 0.157(12) 0.007(10) -0.039(9) 0.048(9)
O2 0.051(4) 0.053(4) 0.067(4) 0.002(3) 0.001(3) 0.028(3)
O3 0.049(4) 0.050(4) 0.094(6) 0.013(4) 0.018(4) 0.022(3)
O4 0.085(7) 0.112(8) 0.123(8) 0.034(7) 0.002(6) 0.045(6)
C1 0.042(6) 0.046(6) 0.086(8) 0.007(6) -0.012(6) 0.018(5)
C2 0.064(8) 0.063(7) 0.084(9) 0.022(7) -0.013(7) 0.006(6)
C3 0.065(8) 0.075(8) 0.079(9) 0.024(7) -0.022(8) 0.002(7)
C4 0.058(6) 0.056(6) 0.106(8) 0.021(6) -0.031(6) 0.007(5)
C5A 0.084(11) 0.061(10) 0.116(12) 0.020(11) -0.035(11) -0.002(10)
C6A 0.076(10) 0.062(9) 0.108(11) 0.022(10) -0.031(10) 0.002(9)
C1A 0.059(10) 0.058(9) 0.098(11) 0.018(9) -0.026(9) 0.008(9)
C2A 0.061(10) 0.066(9) 0.093(11) 0.016(10) -0.019(10) 0.005(9)
C3A 0.060(11) 0.063(10) 0.095(12) 0.024(11) -0.024(11) 0.006(10)
C5 0.099(9) 0.073(8) 0.113(11) 0.037(9) -0.046(9) -0.025(8)
C6 0.085(8) 0.067(7) 0.109(10) 0.028(8) -0.044(8) 0.002(7)
C11 0.049(6) 0.054(6) 0.072(8) 0.000(5) -0.011(5) 0.004(5)
C10 0.044(6) 0.047(6) 0.079(8) 0.002(5) -0.011(5) 0.006(5)
C9 0.055(6) 0.062(7) 0.085(9) 0.016(6) 0.001(6) 0.016(6)
C8 0.048(6) 0.043(6) 0.128(12) 0.020(7) -0.021(7) -0.005(5)
C7 0.061(7) 0.059(7) 0.102(10) 0.022(7) -0.019(7) 0.015(6)
C12 0.063(7) 0.050(6) 0.105(10) 0.018(6) -0.017(7) 0.008(6)
C13 0.037(6) 0.050(6) 0.116(11) 0.014(6) 0.010(7) 0.012(5)
C14 0.055(7) 0.065(8) 0.076(9) 0.003(7) -0.017(6) 0.015(6)
Co1A 0.073(11) 0.115(12) 0.123(11) 0.000(7) -0.021(7) 0.043(9)
O12 0.114(16) 0.044(10) 0.17(2) -0.007(11) -0.038(15) 0.006(10)
O11 0.073(13) 0.25(3) 0.113(19) 0.07(2) -0.030(13) 0.015(17)
O10 0.18(2) 0.18(2) 0.22(4) 0.000 0.000 0.088(11)
O13 0.094(18) 0.083(17) 0.12(2) 0.019(15) -0.005(15) 0.035(14)
O14 0.12(3) 0.09(3) 0.08(2) -0.03(2) 0.00(2) 0.02(2)

loop_
_atom_type_symbol
_atom_type_description
_atom_type_scat_dispersion_real
_atom_type_scat_dispersion_imag
_atom_type_scat_source
C C 0.0033 0.0016 'International Tables Vol C Tables 4.2.6.8 and 6.1.1.4'
H H 0.0000 0.0000 'International Tables Vol C Tables 4.2.6.8 and 6.1.1.4'
Co Co 0.3494 0.9721 'International Tables Vol C Tables 4.2.6.8 and 6.1.1.4'
O O 0.0106 0.0060 'International Tables Vol C Tables 4.2.6.8 and 6.1.1.4'
P P 0.1023 0.0942 'International Tables Vol C Tables 4.2.6.8 and 6.1.1.4'

loop_
_geom_angle_atom_site_label_1
_geom_angle_atom_site_label_2
_geom_angle_atom_site_label_3
_geom_angle
_geom_angle_site_symmetry_1
_geom_angle_site_symmetry_3
_geom_angle_publ_flag
O1 Co1 O7 120.2(4) . 10_666 ?
O1 Co1 O9 97.0(5) . . ?
O1 Co1 O2 92.6(3) . 12_656 ?
O1 Co1 O3 129.7(4) . 11_566 ?
O7 Co1 O9 84.5(5) 10_666 . ?
O7 Co1 O2 87.5(3) 10_666 12_656 ?
O7 Co1 O3 108.7(4) 10_666 11_566 ?
O9 Co1 O2 169.7(5) . 12_656 ?
O3 Co1 O9 98.4(5) 11_566 . ?
O3 Co1 O2 78.1(3) 11_566 12_656 ?
O5 Co2 O2 108.4(3) 2_665 16_665 ?
O5 Co2 O3 169.6(3) 2_665 18_545 ?
O5 Co2 Co1A 144.8(5) 2_665 8_654 ?
O6 Co2 O5 82.5(4) 17 2_665 ?
O6 Co2 O8 175.7(3) 17 . ?
O6 Co2 O2 90.4(3) 17 16_665 ?
O6 Co2 O3 90.2(3) 17 18_545 ?
O6 Co2 Co1A 84.5(7) 17 8_654 ?
O8 Co2 O5 96.8(4) . 2_665 ?
O8 Co2 O2 85.8(4) . 16_665 ?
O8 Co2 O3 91.0(3) . 18_545 ?
O8 Co2 Co1A 93.7(8) . 8_654 ?
O2 Co2 O3 78.8(3) 16_665 18_545 ?
O2 Co2 Co1A 39.1(4) 16_665 8_654 ?
O3 Co2 Co1A 40.4(4) 18_545 8_654 ?
O4 Co2 O5 88.4(4) . 2_665 ?
O4 Co2 O6 89.0(4) . 17 ?
O4 Co2 O8 95.2(4) . . ?
O4 Co2 O2 163.0(4) . 16_665 ?
O4 Co2 O3 84.2(4) . 18_545 ?
O4 Co2 Co1A 124.0(5) . 8_654 ?
O1 P1 O2 115.9(5) . . ?
O1 P1 O3 102.8(5) . . ?
O1 P1 C1 108.8(6) . . ?
O1 P1 C1A 113.6(12) . . ?
O1 P1 Co1A 71.4(4) . 12_656 ?
O2 P1 O3 112.3(4) . . ?
O2 P1 C1 106.8(5) . . ?
O2 P1 C1A 105.6(12) . . ?
O2 P1 Co1A 111.7(6) . 12_656 ?
O3 P1 C1 110.2(6) . . ?
O3 P1 C1A 106.5(13) . . ?
O3 P1 Co1A 35.7(5) . 12_656 ?
C1 P1 Co1A 136.6(8) . 12_656 ?
P1 O1 Co1 147.7(6) . . ?
P1 O1 Co1A 149.3(9) . . ?
C13 O5 Co2 129.9(9) . 3_565 ?
C14 O6 Co2 137.1(9) . 18_545 ?
C14 O7 Co1 124.9(8) . 10_666 ?
Co2 O8 Co2 117.6(2) 2_665 3_565 ?
Co2 O8 Co2 117.6(2) 3_565 . ?
Co2 O8 Co2 117.6(2) 2_665 . ?
Co2 O8 H8 99.1 2_665 . ?
Co2 O8 H8 99.1 3_565 . ?
Co2 O8 H8 99.1 . . ?
Co1 O9 H9A 136.1 . . ?
Co1 O9 H9B 104.5 . . ?
H9A O9 H9B 118.4 . . ?
Co2 O2 Co1 88.3(2) 16_665 11_566 ?
P1 O2 Co1 139.1(4) . 11_566 ?
P1 O2 Co2 132.5(4) . 16_665 ?
P1 O2 Co1A 133.9(8) . 11_566 ?
Co1A O2 Co1 18.4(10) 11_566 11_566 ?
Co1 O3 Co2 98.0(3) 12_656 17 ?
P1 O3 Co1 119.9(5) . 12_656 ?
P1 O3 Co2 134.9(4) . 17 ?
P1 O3 Co1A 114.5(9) . 12_656 ?
Co1A O3 Co2 88.2(6) 12_656 17 ?
C13 O4 Co2 136.5(10) . . ?
C2 C1 P1 118.2(10) . . ?
C6 C1 P1 121.3(10) . . ?
C6 C1 C2 120.6(12) . . ?
C1 C2 H2 120.2 . . ?
C1 C2 C3 119.6(13) . . ?
C3 C2 H2 120.2 . . ?
C2 C3 H3 119.6 . . ?
C4 C3 C2 120.7(13) . . ?
C4 C3 H3 119.6 . . ?
C3 C4 C5 117.5(12) . . ?
C3 C4 C7 120.8(9) . . ?
C5A C4 C3A 120.0 . . ?
C5A C4 C7 119.6(11) . . ?
C3A C4 C7 120.4(11) . . ?
C5 C4 C7 121.7(9) . . ?
C4 C5A H5A 120.0 . . ?
C4 C5A C6A 120.0 . . ?
C6A C5A H5A 120.0 . . ?
C5A C6A H6A 120.0 . . ?
C1A C6A C5A 120.0 . . ?
C1A C6A H6A 120.0 . . ?
C6A C1A P1 123(2) . . ?
C6A C1A C2A 120.0 . . ?
C2A C1A P1 117(2) . . ?
C1A C2A H2A 120.0 . . ?
C3A C2A C1A 120.0 . . ?
C3A C2A H2A 120.0 . . ?
C4 C3A H3A 120.0 . . ?
C2A C3A C4 120.0 . . ?
C2A C3A H3A 120.0 . . ?
C4 C5 H5 118.0 . . ?
C6 C5 C4 124.0(14) . . ?
C6 C5 H5 118.0 . . ?
C1 C6 H6 121.2 . . ?
C5 C6 C1 117.6(14) . . ?
C5 C6 H6 121.2 . . ?
C10 C11 C12 120.0 . . ?
C10 C11 C14 119.6(7) . . ?
C12 C11 C14 120.2(6) . . ?
C11 C10 H10 120.0 . . ?
C11 C10 C9 120.0 . . ?
C9 C10 H10 120.0 . . ?
C10 C9 C13 124.6(6) . . ?
C8 C9 C10 120.0 . . ?
C8 C9 C13 115.4(6) . . ?
C9 C8 H8A 120.0 . . ?
C7 C8 C9 120.0 . . ?
C7 C8 H8A 120.0 . . ?
C8 C7 C4 117.8(6) . . ?
C8 C7 C12 120.0 . . ?
C12 C7 C4 122.2(6) . . ?
C11 C12 H12 120.0 . . ?
C7 C12 C11 120.0 . . ?
C7 C12 H12 120.0 . . ?
O5 C13 O4 123.3(14) . . ?
O5 C13 C9 125.0(11) . . ?
O4 C13 C9 111.3(10) . . ?
O6 C14 O7 122.5(11) . . ?
O6 C14 C11 120.3(11) . . ?
O7 C14 C11 117.0(11) . . ?
Co2 Co1A P1 75.7(3) 6_565 11_566 ?
O1 Co1A Co2 164.9(9) . 6_565 ?
O1 Co1A P1 118.9(8) . 11_566 ?
O2 Co1A Co2 51.1(3) 12_656 6_565 ?
O2 Co1A P1 118.3(9) 12_656 11_566 ?
O2 Co1A O1 114.4(9) 12_656 . ?
O2 Co1A O3 101.4(6) 12_656 11_566 ?
O3 Co1A Co2 51.3(3) 11_566 6_565 ?
O3 Co1A P1 29.8(5) 11_566 11_566 ?
O3 Co1A O1 143.7(10) 11_566 . ?
H12A O12 H12B 104.5 . . ?
H11A O11 H11B 94.2 . . ?
H10A O10 H10A 32.5 10_776 11_566 ?
H10A O10 H10A 32.5 10_776 12_656 ?
H10A O10 H10A 32.5 . 2_765 ?
H10A O10 H10A 147.5 11_566 3_675 ?
H10A O10 H10A 32.5 11_566 12_656 ?
H10A O10 H10A 180.0 . 10_776 ?
H10A O10 H10A 147.4 . 12_656 ?
H10A O10 H10A 180.0 3_675 12_656 ?
H10A O10 H10A 147.5 . 11_566 ?
H10A O10 H10A 147.5 10_776 3_675 ?
H10A O10 H10A 147.5 10_776 2_765 ?
H10A O10 H10A 180.0 2_765 11_566 ?
H10A O10 H10A 32.6 . 3_675 ?
H10A O10 H10A 147.5 2_765 12_656 ?
H10A O10 H10A 32.5 2_765 3_675 ?
H10A O10 H10B 104.5 . . ?
H10A O10 H10B 104.5 2_765 2_765 ?
H10A O10 H10B 100.2 . 11_566 ?
H10A O10 H10B 106.0 . 12_656 ?
H10A O10 H10B 74.0 3_675 2_765 ?
H10A O10 H10B 104.5 10_776 10_776 ?
H10A O10 H10B 75.5 2_765 11_566 ?
H10A O10 H10B 79.8 2_765 3_675 ?
H10A O10 H10B 75.5 11_566 2_765 ?
H10A O10 H10B 106.0 2_765 10_776 ?
H10A O10 H10B 106.0 12_656 2_765 ?
H10A O10 H10B 75.5 3_675 12_656 ?
H10A O10 H10B 79.8 10_776 11_566 ?
H10A O10 H10B 74.0 11_566 10_776 ?
H10A O10 H10B 74.0 12_656 11_566 ?
H10A O10 H10B 74.0 . 3_675 ?
H10A O10 H10B 106.0 10_776 3_675 ?
H10A O10 H10B 100.2 3_675 10_776 ?
H10A O10 H10B 100.2 11_566 3_675 ?
H10A O10 H10B 104.5 3_675 3_675 ?
H10A O10 H10B 75.5 12_656 3_675 ?
H10A O10 H10B 79.8 12_656 10_776 ?
H10A O10 H10B 74.0 10_776 12_656 ?
H10A O10 H10B 100.2 2_765 12_656 ?
H10A O10 H10B 79.8 11_566 12_656 ?
H10A O10 H10B 79.8 . 2_765 ?
H10A O10 H10B 104.5 12_656 12_656 ?
H10A O10 H10B 104.5 11_566 11_566 ?
H10A O10 H10B 106.0 3_675 11_566 ?
H10A O10 H10B 100.2 10_776 2_765 ?
H10A O10 H10B 75.5 . 10_776 ?
H10B O10 H10A 75.5 . 10_776 ?
H10B O10 H10A 79.8 . 3_675 ?
H10B O10 H10A 106.0 . 11_566 ?
H10B O10 H10A 100.2 . 12_656 ?
H10B O10 H10A 74.0 . 2_765 ?
H10B O10 H10B 60.5 2_765 12_656 ?
H10B O10 H10B 60.5 . 12_656 ?
H10B O10 H10B 60.5 11_566 3_675 ?
H10B O10 H10B 60.5 10_776 3_675 ?
H10B O10 H10B 119.5 2_765 3_675 ?
H10B O10 H10B 119.5 10_776 11_566 ?
H10B O10 H10B 180.0 . 10_776 ?
H10B O10 H10B 119.5 10_776 12_656 ?
H10B O10 H10B 180.0 3_675 12_656 ?
H10B O10 H10B 119.5 11_566 12_656 ?
H10B O10 H10B 60.5 . 11_566 ?
H10B O10 H10B 119.5 . 2_765 ?
H10B O10 H10B 60.5 10_776 2_765 ?
H10B O10 H10B 119.5 . 3_675 ?
H10B O10 H10B 180.0 2_765 11_566 ?
H13A O13 H13B 109.5 . . ?
H14A O14 H14B 104.5 . . ?

loop_
_geom_bond_atom_site_label_1
_geom_bond_atom_site_label_2
_geom_bond_distance
_geom_bond_site_symmetry_2
_geom_bond_publ_flag
Co1 O1 1.935(7) . ?
Co1 O7 1.946(8) 10_666 ?
Co1 O9 2.096(13) . ?
Co1 O2 2.323(7) 12_656 ?
Co1 O3 1.973(8) 11_566 ?
Co2 O5 2.099(8) 2_665 ?
Co2 O6 2.023(8) 17 ?
Co2 O8 2.038(3) . ?
Co2 O2 2.139(7) 16_665 ?
Co2 O3 2.146(7) 18_545 ?
Co2 O4 1.991(10) . ?
Co2 Co1A 2.747(10) 8_654 ?
P1 O1 1.426(8) . ?
P1 O2 1.506(7) . ?
P1 O3 1.516(7) . ?
P1 C1 1.779(11) . ?
P1 C1A 1.806(10) . ?
P1 Co1A 2.777(19) 12_656 ?
O1 Co1A 1.940(9) . ?
O5 C13 1.158(13) . ?
O6 C14 1.203(14) . ?
O7 C14 1.258(15) . ?
O8 H8 0.9800 . ?
O9 H9A 0.8500 . ?
O9 H9B 0.8506 . ?
O2 Co1A 1.732(18) 11_566 ?
O3 Co1A 1.782(15) 12_656 ?
O4 C13 1.254(15) . ?
C1 C2 1.398(12) . ?
C1 C6 1.385(13) . ?
C2 H2 0.9300 . ?
C2 C3 1.401(12) . ?
C3 H3 0.9300 . ?
C3 C4 1.382(12) . ?
C4 C5A 1.3900 . ?
C4 C3A 1.3900 . ?
C4 C5 1.383(13) . ?
C4 C7 1.497(10) . ?
C5A H5A 0.9300 . ?
C5A C6A 1.3900 . ?
C6A H6A 0.9300 . ?
C6A C1A 1.3900 . ?
C1A C2A 1.3900 . ?
C2A H2A 0.9300 . ?
C2A C3A 1.3900 . ?
C3A H3A 0.9300 . ?
C5 H5 0.9300 . ?
C5 C6 1.381(13) . ?
C6 H6 0.9300 . ?
C11 C10 1.3900 . ?
C11 C12 1.3900 . ?
C11 C14 1.451(13) . ?
C10 H10 0.9300 . ?
C10 C9 1.3900 . ?
C9 C8 1.3900 . ?
C9 C13 1.488(15) . ?
C8 H8A 0.9300 . ?
C8 C7 1.3900 . ?
C7 C12 1.3900 . ?
C12 H12 0.9300 . ?
O12 H12A 0.8496 . ?
O12 H12B 0.8502 . ?
O11 H11A 0.8503 . ?
O11 H11B 0.8503 . ?
O10 H10A 0.8502 . ?
O10 H10A 0.8502 11_566 ?
O10 H10A 0.8502 10_776 ?
O10 H10A 0.8502 2_765 ?
O10 H10A 0.8502 12_656 ?
O10 H10A 0.8502 3_675 ?
O10 H10B 0.8500 . ?
O10 H10B 0.8500 3_675 ?
O10 H10B 0.8500 10_776 ?
O10 H10B 0.8500 12_656 ?
O10 H10B 0.8500 11_566 ?
O10 H10B 0.8500 2_765 ?
O13 H13A 0.8502 . ?
O13 H13B 0.8493 . ?
O14 H14A 0.8500 . ?
O14 H14B 0.8497 . ?

loop_
_geom_torsion_atom_site_label_1
_geom_torsion_atom_site_label_2
_geom_torsion_atom_site_label_3
_geom_torsion_atom_site_label_4
_geom_torsion
_geom_torsion_site_symmetry_1
_geom_torsion_site_symmetry_2
_geom_torsion_site_symmetry_3
_geom_torsion_site_symmetry_4
_geom_torsion_publ_flag
Co1 O7 C14 O6 7.8(19) 10_666 . . . ?
Co1 O7 C14 C11 -177.6(7) 10_666 . . . ?
Co2 O5 C13 O4 -11(2) 3_565 . . . ?
Co2 O5 C13 C9 176.8(8) 3_565 . . . ?
Co2 O6 C14 O7 18(2) 18_545 . . . ?
Co2 O6 C14 C11 -156.5(9) 18_545 . . . ?
Co2 O4 C13 O5 47(2) . . . . ?
Co2 O4 C13 C9 -140.0(11) . . . . ?
P1 C1 C2 C3 -179.7(10) . . . . ?
P1 C1 C6 C5 179.6(10) . . . . ?
P1 C1A C2A C3A -172(2) . . . . ?
O1 P1 O2 Co1 -23.2(8) . . . 11_566 ?
O1 P1 O2 Co2 153.8(6) . . . 16_665 ?
O1 P1 O2 Co1A 2.7(15) . . . 11_566 ?
O1 P1 O3 Co1 0.4(6) . . . 12_656 ?
O1 P1 O3 Co2 -142.5(7) . . . 17 ?
O1 P1 O3 Co1A -28.6(11) . . . 12_656 ?
O1 P1 C1 C2 149.5(10) . . . . ?
O1 P1 C1 C6 -30.3(11) . . . . ?
O1 P1 C1A C6A -71(2) . . . . ?
O1 P1 C1A C2A 101(2) . . . . ?
O2 P1 O1 Co1 47.7(13) . . . . ?
O2 P1 O1 Co1A -3(2) . . . . ?
O2 P1 O3 Co1 125.6(5) . . . 12_656 ?
O2 P1 O3 Co2 -17.3(8) . . . 17 ?
O2 P1 O3 Co1A 96.7(10) . . . 12_656 ?
O2 P1 C1 C2 23.7(11) . . . . ?
O2 P1 C1 C6 -156.1(10) . . . . ?
O2 P1 C1A C6A 161.1(19) . . . . ?
O2 P1 C1A C2A -27(2) . . . . ?
O3 P1 O1 Co1 170.5(10) . . . . ?
O3 P1 O1 Co1A 119.6(19) . . . . ?
O3 P1 O2 Co1 -140.9(6) . . . 11_566 ?
O3 P1 O2 Co2 36.1(7) . . . 16_665 ?
O3 P1 O2 Co1A -115.1(15) . . . 11_566 ?
O3 P1 C1 C2 -98.5(10) . . . . ?
O3 P1 C1 C6 81.8(10) . . . . ?
O3 P1 C1A C6A 42(2) . . . . ?
O3 P1 C1A C2A -146.7(18) . . . . ?
C1 P1 O1 Co1 -72.6(12) . . . . ?
C1 P1 O2 Co1 98.2(7) . . . 11_566 ?
C1 P1 O2 Co2 -84.8(7) . . . 16_665 ?
C1 P1 O3 Co1 -115.5(6) . . . 12_656 ?
C1 P1 O3 Co2 101.6(7) . . . 17 ?
C1 C2 C3 C4 0.1(3) . . . . ?
C2 C1 C6 C5 -0.1(6) . . . . ?
C2 C3 C4 C5 -0.2(6) . . . . ?
C2 C3 C4 C7 178.9(11) . . . . ?
C3 C4 C5 C6 0.1(9) . . . . ?
C3 C4 C7 C8 12.9(14) . . . . ?
C3 C4 C7 C12 -167.8(10) . . . . ?
C4 C5A C6A C1A 0.0 . . . . ?
C4 C5 C6 C1 0.0(9) . . . . ?
C4 C7 C12 C11 -179.3(10) . . . . ?
C5A C4 C3A C2A 0.0 . . . . ?
C5A C4 C7 C8 -120.6(18) . . . . ?
C5A C4 C7 C12 59(2) . . . . ?
C5A C6A C1A P1 171(2) . . . . ?
C5A C6A C1A C2A 0.0 . . . . ?
C6A C1A C2A C3A 0.0 . . . . ?
C1A P1 O1 Co1A -126(2) . . . . ?
C1A P1 O2 Co2 -79.6(13) . . . 16_665 ?
C1A P1 O2 Co1A 129.3(18) . . . 11_566 ?
C1A P1 O3 Co2 97.8(13) . . . 17 ?
C1A P1 O3 Co1A -148.2(15) . . . 12_656 ?
C1A C2A C3A C4 0.0 . . . . ?
C3A C4 C5A C6A 0.0 . . . . ?
C3A C4 C7 C8 56.9(19) . . . . ?
C3A C4 C7 C12 -123.8(18) . . . . ?
C5 C4 C7 C8 -168.1(10) . . . . ?
C5 C4 C7 C12 11.2(15) . . . . ?
C6 C1 C2 C3 0.1(3) . . . . ?
C11 C10 C9 C8 0.0 . . . . ?
C11 C10 C9 C13 -177.4(10) . . . . ?
C10 C11 C12 C7 0.0 . . . . ?
C10 C11 C14 O6 24.2(16) . . . . ?
C10 C11 C14 O7 -150.5(9) . . . . ?
C10 C9 C8 C7 0.0 . . . . ?
C10 C9 C13 O5 34.2(18) . . . . ?
C10 C9 C13 O4 -138.7(9) . . . . ?
C9 C8 C7 C4 179.3(10) . . . . ?
C9 C8 C7 C12 0.0 . . . . ?
C8 C9 C13 O5 -143.3(12) . . . . ?
C8 C9 C13 O4 43.9(13) . . . . ?
C8 C7 C12 C11 0.0 . . . . ?
C7 C4 C5A C6A 177.5(12) . . . . ?
C7 C4 C3A C2A -177.5(13) . . . . ?
C7 C4 C5 C6 -178.9(12) . . . . ?
C12 C11 C10 C9 0.0 . . . . ?
C12 C11 C14 O6 -150.0(10) . . . . ?
C12 C11 C14 O7 35.3(15) . . . . ?
C13 C9 C8 C7 177.6(9) . . . . ?
C14 C11 C10 C9 -174.2(10) . . . . ?
C14 C11 C12 C7 174.2(10) . . . . ?
Co1A P1 O1 Co1A 102(2) 12_656 . . . ?
Co1A P1 O2 Co2 74.7(7) 12_656 . . 16_665 ?
Co1A P1 O2 Co1A -76.5(17) 12_656 . . 11_566 ?
Co1A P1 O3 Co2 -114.0(12) 12_656 . . 17 ?
Co1A P1 C1A C6A 16(3) 12_656 . . . ?
Co1A P1 C1A C2A -172.4(17) 12_656 . . . ?
